data_4300752
loop_
_publ_author_name
'Bassil, Bassem S.'
'Dickman, Michael H.'
'Kortz, Ulrich'

_publ_section_title
;
 Synthesis and Structure of Asymmetric Zirconium-Substituted
 Silicotungstates, [Zr~6~O~2~(OH)~4~(H~2~O)~3~(\b-SiW~10~O~37~)~3~]^14-^
 and [Zr~4~O~2~(OH)~2~(H~2~O)~4~(\b-SiW~10~O~37~)~2~]^10-^
;
_journal_coden_ASTM INOCAJ
_journal_issue 6
_journal_name_full 'Inorganic Chemistry'
_journal_page_first 2394
_journal_page_last 2396
_journal_paper_doi 10.1021/ic052131c
_journal_volume 45
_journal_year 2006
_chemical_formula_sum 'H54 K10 O104 Si2 W20 Zr4'
_chemical_formula_weight 6207.6
_space_group_IT_number 33
_symmetry_cell_setting orthorhombic
_symmetry_space_group_name_Hall 'P 2c -2n'
_symmetry_space_group_name_H-M 'P n a 21'
_cell_angle_alpha 90.00
_cell_angle_beta 90.00
_cell_angle_gamma 90.00
_cell_formula_units_Z 4
_cell_length_a 39.789(2)
_cell_length_b 19.7049(8)
_cell_length_c 12.9402(4)
_cell_measurement_temperature 173(2)
_cell_volume 10145.6(7)
_diffrn_ambient_temperature 173(2)
_exptl_crystal_density_diffrn 4.028
_cod_depositor_comments
;
The following automatic conversions were performed:
'_symmetry_cell_setting' value 'Orthorhombic' changed to 'orthorhombic'
according to '/home/saulius/struct/CIF-dictionaries/cif_core.dic'
dictionary named 'cif_core.dic' version 2.4.1 from 2010-06-29.

Automatic conversion script
Id: cif_fix_enum 1527 2010-12-29 10:47:43Z saulius 
;
_cod_database_code 4300752

loop_
_symmetry_equiv_pos_as_xyz
'x, y, z'
'-x, -y, z+1/2'
'x+1/2, -y+1/2, z'
'-x+1/2, y+1/2, z+1/2'

loop_
_atom_site_label
_atom_site_type_symbol
_atom_site_fract_x
_atom_site_fract_y
_atom_site_fract_z
_atom_site_U_iso_or_equiv
_atom_site_adp_type
_atom_site_occupancy
_atom_site_symmetry_multiplicity
_atom_site_calc_flag
_atom_site_refinement_flags
_atom_site_disorder_assembly
_atom_site_disorder_group
W1 W 0.27213(3) 0.65782(5) 0.24481(9) 0.0248(2) Uani 1 1 d . . .
W2 W 0.18590(3) 0.58449(6) 0.30496(10) 0.0270(2) Uani 1 1 d . . .
W3 W 0.21812(3) 0.51047(5) 0.51519(9) 0.0256(2) Uani 1 1 d . . .
W4 W 0.17589(3) 0.41792(6) 0.33602(9) 0.0263(2) Uani 1 1 d . . .
W5 W 0.19609(3) 0.47788(6) 0.07552(10) 0.0321(3) Uani 1 1 d . . .
W6 W 0.27305(3) 0.54311(6) 0.02734(10) 0.0292(3) Uani 1 1 d . . .
W7 W 0.26175(3) 0.37381(6) 0.05696(10) 0.0304(3) Uani 1 1 d . . .
W8 W 0.25085(3) 0.30321(5) 0.31801(9) 0.0260(2) Uani 1 1 d . . .
W9 W 0.32646(3) 0.36829(5) 0.26088(9) 0.0252(2) Uani 1 1 d . . .
W10 W 0.29159(3) 0.40125(5) 0.49399(9) 0.0252(2) Uani 1 1 d . . .
W11 W 0.45725(3) 0.55481(5) 0.37817(9) 0.0214(2) Uani 1 1 d . . .
W12 W 0.53952(3) 0.64217(5) 0.32709(10) 0.0261(2) Uani 1 1 d . . .
W13 W 0.50524(3) 0.70898(5) 0.11244(10) 0.0259(2) Uani 1 1 d . . .
W14 W 0.54222(3) 0.81024(6) 0.28585(10) 0.0294(3) Uani 1 1 d . . .
W15 W 0.50162(3) 0.83516(6) 0.54466(10) 0.0275(3) Uani 1 1 d . . .
W16 W 0.49879(3) 0.66549(5) 0.57874(9) 0.0255(2) Uani 1 1 d . . .
W17 W 0.42901(3) 0.75915(5) 0.60297(9) 0.0255(2) Uani 1 1 d . . .
W18 W 0.42655(3) 0.89137(5) 0.40381(10) 0.0278(3) Uani 1 1 d . . .
W19 W 0.46287(3) 0.86981(6) 0.17108(10) 0.0293(3) Uani 1 1 d . . .
W20 W 0.39026(3) 0.78581(5) 0.22708(9) 0.0248(2) Uani 1 1 d . . .
Si1 Si 0.25872(18) 0.4834(3) 0.2758(6) 0.0171(14) Uani 1 1 d . . .
Si2 Si 0.4634(2) 0.7299(3) 0.3515(6) 0.0210(15) Uani 1 1 d . . .
Zr1 Zr 0.30356(7) 0.59748(13) 0.4841(2) 0.0244(6) Uani 1 1 d . . .
Zr2 Zr 0.34056(6) 0.55869(12) 0.2266(2) 0.0200(5) Uani 1 1 d . . .
Zr3 Zr 0.42066(7) 0.61375(12) 0.1518(2) 0.0212(5) Uani 1 1 d . . .
Zr4 Zr 0.38326(7) 0.64201(12) 0.4130(2) 0.0220(5) Uani 1 1 d . . .
O1S1 O 0.2843(5) 0.5478(9) 0.2896(16) 0.027(4) Uiso 1 1 d . . .
O2S1 O 0.2221(5) 0.4950(10) 0.3362(17) 0.030(4) Uiso 1 1 d . . .
O3S1 O 0.2499(5) 0.4726(9) 0.1532(16) 0.027(4) Uiso 1 1 d . . .
O4S1 O 0.2765(4) 0.4143(8) 0.3226(14) 0.021(4) Uiso 1 1 d . . .
O1S2 O 0.4414(5) 0.6606(8) 0.3342(15) 0.023(4) Uiso 1 1 d . . .
O2S2 O 0.5003(5) 0.7263(9) 0.2916(15) 0.024(4) Uiso 1 1 d . . .
O3S2 O 0.4715(5) 0.7434(9) 0.4719(15) 0.024(4) Uiso 1 1 d . . .
O4S2 O 0.4434(5) 0.7949(8) 0.3061(14) 0.022(4) Uiso 1 1 d . . .
O1Z O 0.2775(5) 0.6823(9) 0.5871(16) 0.029(4) Uiso 1 1 d . . .
O1ZA O 0.4446(5) 0.5430(9) 0.0310(15) 0.026(4) Uiso 1 1 d . . .
O1T O 0.2628(6) 0.7387(10) 0.2108(17) 0.033(5) Uiso 1 1 d . . .
O2T O 0.1555(5) 0.6479(10) 0.2913(17) 0.034(5) Uiso 1 1 d . . .
O2Z O 0.3180(6) 0.5831(12) 0.644(2) 0.045(6) Uiso 1 1 d . . .
O3T O 0.2052(5) 0.5208(9) 0.6406(14) 0.022(4) Uiso 1 1 d . . .
O3Z O 0.4192(5) 0.6332(8) -0.0251(14) 0.021(4) Uiso 1 1 d . . .
O4T O 0.1414(6) 0.3662(10) 0.3428(18) 0.037(5) Uiso 1 1 d . . .
O5T O 0.1597(6) 0.4768(11) 0.0035(19) 0.043(6) Uiso 1 1 d . . .
O6T O 0.2836(6) 0.5877(11) -0.0809(18) 0.040(5) Uiso 1 1 d . . .
O7T O 0.2682(6) 0.3073(10) -0.0316(17) 0.034(5) Uiso 1 1 d . . .
O8T O 0.2377(5) 0.2195(9) 0.3221(17) 0.030(4) Uiso 1 1 d . . .
O9T O 0.3615(5) 0.3206(9) 0.2304(16) 0.027(4) Uiso 1 1 d . . .
O10T O 0.3043(5) 0.3727(9) 0.6149(15) 0.023(4) Uiso 1 1 d . . .
O10Z O 0.3072(5) 0.4857(9) 0.4898(16) 0.029(4) Uiso 1 1 d . . .
O11Z O 0.4437(4) 0.5412(8) 0.2438(13) 0.016(3) Uiso 1 1 d . . .
O1Z1 O 0.2831(5) 0.6685(9) 0.3794(16) 0.028(4) Uiso 1 1 d . . .
O11T O 0.4691(5) 0.4739(9) 0.4178(15) 0.023(4) Uiso 1 1 d . . .
O12 O 0.2246(5) 0.6347(9) 0.2863(15) 0.025(4) Uiso 1 1 d . . .
O1Z2 O 0.3158(5) 0.6499(9) 0.1995(15) 0.024(4) Uiso 1 1 d . . .
O12T O 0.5738(5) 0.5853(10) 0.3320(17) 0.035(5) Uiso 1 1 d . . .
O1Z3 O 0.3836(5) 0.6091(9) 0.2600(16) 0.031(4) Uiso 1 1 d . . .
O13Z O 0.4696(5) 0.6553(8) 0.1266(14) 0.022(4) Uiso 1 1 d . . .
O13T O 0.5152(5) 0.7014(10) -0.0151(17) 0.032(5) Uiso 1 1 d . . .
O1Z4 O 0.4153(5) 0.5608(9) 0.4349(15) 0.024(4) Uiso 1 1 d . . .
O14T O 0.5749(5) 0.8660(10) 0.2742(17) 0.034(5) Uiso 1 1 d . . .
O15T O 0.5244(6) 0.8965(10) 0.6073(18) 0.036(5) Uiso 1 1 d . . .
O16 O 0.2591(5) 0.6123(9) 0.1142(15) 0.023(4) Uiso 1 1 d . . .
O16T O 0.5184(5) 0.6156(9) 0.6694(16) 0.031(4) Uiso 1 1 d . . .
O17Z O 0.4085(5) 0.6935(9) 0.5316(15) 0.027(4) Uiso 1 1 d . . .
O17T O 0.4037(5) 0.7692(10) 0.7087(16) 0.032(5) Uiso 1 1 d . . .
O18T O 0.4136(6) 0.9685(10) 0.4576(18) 0.037(5) Uiso 1 1 d . . .
O19T O 0.4713(5) 0.9304(10) 0.0765(17) 0.033(5) Uiso 1 1 d . . .
O20T O 0.3532(6) 0.8040(10) 0.1704(17) 0.034(5) Uiso 1 1 d . . .
O20Z O 0.3775(5) 0.7370(9) 0.3372(16) 0.027(4) Uiso 1 1 d . . .
O23 O 0.1901(5) 0.5777(10) 0.4510(16) 0.029(4) Uiso 1 1 d . . .
O2Z3 O 0.4051(5) 0.7166(9) 0.1452(16) 0.030(4) Uiso 1 1 d . . .
O24 O 0.1564(5) 0.5054(9) 0.3183(16) 0.029(4) Uiso 1 1 d . . .
O25 O 0.1891(5) 0.5497(9) 0.1655(16) 0.029(4) Uiso 1 1 d . . .
O3Z1 O 0.2549(5) 0.5662(9) 0.5080(15) 0.023(4) Uiso 1 1 d . . .
O3Z2 O 0.3781(5) 0.5506(9) 0.1078(15) 0.026(4) Uiso 1 1 d . . .
O34 O 0.1834(5) 0.4408(8) 0.4767(14) 0.018(4) Uiso 1 1 d . . .
O4Z1 O 0.3404(5) 0.6770(9) 0.4980(16) 0.026(4) Uiso 1 1 d . . .
O4Z2 O 0.3433(5) 0.5768(9) 0.3863(15) 0.025(4) Uiso 1 1 d . . .
O45 O 0.1837(5) 0.4194(10) 0.1889(17) 0.032(5) Uiso 1 1 d . . .
O48 O 0.2102(5) 0.3540(9) 0.3467(15) 0.024(4) Uiso 1 1 d . . .
O56 O 0.2252(6) 0.5346(11) 0.0055(18) 0.039(5) Uiso 1 1 d . . .
O57 O 0.2163(7) 0.3950(12) 0.032(2) 0.048(6) Uiso 1 1 d . . .
O6Z2 O 0.3121(5) 0.5314(9) 0.0916(16) 0.029(4) Uiso 1 1 d . . .
O67 O 0.2793(6) 0.4483(11) -0.0185(19) 0.041(5) Uiso 1 1 d . . .
O78 O 0.2441(5) 0.3243(9) 0.1719(15) 0.026(4) Uiso 1 1 d . . .
O79 O 0.3053(6) 0.3756(11) 0.1273(18) 0.039(5) Uiso 1 1 d . . .
O89 O 0.2961(5) 0.2894(8) 0.2772(14) 0.020(4) Uiso 1 1 d . . .
O9Z2 O 0.3422(5) 0.4563(9) 0.2577(16) 0.029(4) Uiso 1 1 d . . .
O112 O 0.5025(5) 0.5846(10) 0.3262(17) 0.031(4) Uiso 1 1 d . . .
O116 O 0.4744(4) 0.6017(8) 0.5103(14) 0.020(4) Uiso 1 1 d . . .
O123 O 0.5371(5) 0.6462(9) 0.1770(15) 0.024(4) Uiso 1 1 d . . .
O124 O 0.5647(5) 0.7289(9) 0.3253(17) 0.030(4) Uiso 1 1 d . . .
O126 O 0.5311(5) 0.6630(9) 0.4687(15) 0.025(4) Uiso 1 1 d . . .
O134 O 0.5402(5) 0.7757(9) 0.1487(15) 0.024(4) Uiso 1 1 d . . .
O139 O 0.4766(5) 0.7883(10) 0.1035(17) 0.032(5) Uiso 1 1 d . . .
O145 O 0.5304(5) 0.8232(9) 0.4307(16) 0.027(4) Uiso 1 1 d . . .
O149 O 0.5042(5) 0.8645(9) 0.2465(16) 0.028(4) Uiso 1 1 d . . .
O156 O 0.5205(5) 0.7557(9) 0.6071(15) 0.024(4) Uiso 1 1 d . . .
O157 O 0.4649(5) 0.8260(9) 0.6372(16) 0.028(4) Uiso 1 1 d . . .
O158 O 0.4723(5) 0.8854(10) 0.4611(16) 0.030(4) Uiso 1 1 d . . .
O167 O 0.4610(5) 0.6957(9) 0.6597(16) 0.030(4) Uiso 1 1 d . . .
O178 O 0.4144(5) 0.8288(10) 0.5091(17) 0.031(4) Uiso 1 1 d . . .
O180 O 0.3896(5) 0.8677(9) 0.3227(16) 0.029(4) Uiso 1 1 d . . .
O189 O 0.4479(5) 0.9289(10) 0.2794(16) 0.031(5) Uiso 1 1 d . . .
O190 O 0.4178(5) 0.8524(9) 0.1383(15) 0.027(4) Uiso 1 1 d . . .
O310 O 0.2463(5) 0.4343(9) 0.5199(15) 0.025(4) Uiso 1 1 d . . .
O810 O 0.2643(5) 0.3159(9) 0.4529(16) 0.027(4) Uiso 1 1 d . . .
O910 O 0.3274(5) 0.3675(9) 0.4108(15) 0.025(4) Uiso 1 1 d . . .
K1 K 0.29381(18) 0.8225(3) 0.0738(6) 0.0351(15) Uani 1 1 d . . .
K2 K 0.50570(16) 0.5190(3) 0.1215(5) 0.0312(14) Uani 1 1 d . . .
K3 K 0.2513(2) 0.5951(4) 0.7411(6) 0.0422(17) Uani 1 1 d . . .
K4 K 0.3804(2) 0.4460(3) 0.4792(7) 0.0439(18) Uani 1 1 d . . .
K5 K 0.3143(2) 0.7981(4) 0.3948(7) 0.043(2) Uani 0.90 1 d P . .
K6 K 0.1972(2) 0.7732(4) 0.2824(7) 0.042(2) Uani 0.90 1 d P . .
K7 K 0.5874(2) 0.5840(4) 0.6301(9) 0.046(3) Uani 0.80 1 d P . .
K8 K 0.1459(3) 0.5903(5) 0.6635(9) 0.038(2) Uani 0.70 1 d P . .
K9 K 0.3970(3) 0.7617(4) -0.0637(7) 0.046(3) Uani 0.80 1 d P . .
K10 K 0.3856(3) 1.0916(5) 0.4369(10) 0.038(3) Uani 0.65 1 d P . .
K11 K 0.0689(3) 0.5266(5) 0.4554(9) 0.039(3) Uani 0.65 1 d P . .
K12 K 0.5383(3) 0.9959(6) 0.1337(11) 0.042(3) Uani 0.60 1 d P . .
O1W O 0.2702(6) 0.4537(11) 0.7643(19) 0.042(5) Uiso 1 1 d . . .
O2W O 0.0135(8) 0.5007(16) 0.345(3) 0.073(9) Uiso 1 1 d . . .
O3W O 0.5741(6) 0.5097(12) 0.1409(19) 0.045(6) Uiso 1 1 d . . .
O4W O 0.2914(8) 0.8930(14) 0.258(2) 0.063(8) Uiso 1 1 d . . .
O5W O 0.3283(7) 0.7104(12) -0.011(2) 0.051(6) Uiso 1 1 d . . .
O6W O 0.5933(8) 0.7321(14) 0.546(2) 0.062(8) Uiso 1 1 d . . .
O7W O 0.1129(8) 0.6387(14) 0.487(3) 0.065(8) Uiso 1 1 d . . .
O8W O 0.5781(8) 0.6202(15) 0.835(3) 0.069(8) Uiso 1 1 d . . .
O9W O 0.3312(7) 0.7834(13) 0.640(2) 0.055(7) Uiso 1 1 d . . .
O10W O 0.3959(11) 0.330(2) 0.599(3) 0.035(10) Uiso 0.50 1 d P . .
O11W O 0.2013(9) 0.7004(16) 0.050(3) 0.077(9) Uiso 1 1 d . . .
O12W O 0.1407(13) 0.841(2) 0.297(4) 0.051(13) Uiso 0.50 1 d P . .
O13W O 0.1866(9) 0.6196(17) 0.856(3) 0.082(10) Uiso 1 1 d . . .
O14W O 0.1161(12) 0.689(2) 0.789(4) 0.041(11) Uiso 0.50 1 d P . .
O15W O 0.6391(8) 0.5676(15) 0.478(2) 0.068(8) Uiso 1 1 d . . .
O16W O 0.1508(6) 0.4851(12) 0.794(2) 0.047(6) Uiso 1 1 d . . .
O17W O 0.4220(8) 1.0639(14) 0.242(2) 0.062(7) Uiso 1 1 d . . .
O18W O 0.4647(11) 0.755(2) -0.137(3) 0.032(9) Uiso 0.50 1 d P . .
O19W O 0.4511(8) 1.1174(15) 0.507(3) 0.071(8) Uiso 1 1 d . . .
O20W O 0.1198(7) 0.4632(12) 0.570(2) 0.052(6) Uiso 1 1 d . . .
O21W O 0.6071(8) 0.9578(15) 0.145(3) 0.070(8) Uiso 1 1 d . . .
O22W O 0.2955(9) 0.1917(17) 0.120(3) 0.081(10) Uiso 1 1 d . . .
O23W O 0.6594(11) 0.7313(19) 0.488(3) 0.102(12) Uiso 1 1 d . . .
O24W O 0.1312(9) 0.6941(17) 0.086(3) 0.087(10) Uiso 1 1 d . . .

loop_
_atom_site_aniso_label
_atom_site_aniso_U_11
_atom_site_aniso_U_22
_atom_site_aniso_U_33
_atom_site_aniso_U_23
_atom_site_aniso_U_13
_atom_site_aniso_U_12
W1 0.0248(6) 0.0226(5) 0.0269(6) 0.0014(4) -0.0003(5) 0.0012(4)
W2 0.0236(6) 0.0263(5) 0.0312(6) 0.0008(5) 0.0006(5) 0.0009(4)
W3 0.0283(6) 0.0255(5) 0.0230(6) -0.0011(4) 0.0013(5) -0.0045(4)
W4 0.0258(6) 0.0271(5) 0.0260(6) -0.0015(5) -0.0005(5) -0.0049(4)
W5 0.0305(7) 0.0373(6) 0.0285(7) 0.0005(5) -0.0048(5) -0.0024(5)
W6 0.0318(7) 0.0317(6) 0.0242(6) 0.0005(5) -0.0025(5) 0.0000(5)
W7 0.0346(7) 0.0304(5) 0.0264(6) -0.0047(5) -0.0007(5) -0.0026(5)
W8 0.0285(6) 0.0223(5) 0.0272(6) -0.0014(4) -0.0008(5) -0.0023(4)
W9 0.0260(6) 0.0225(5) 0.0272(6) -0.0016(4) -0.0003(5) 0.0007(4)
W10 0.0290(6) 0.0239(5) 0.0227(6) 0.0010(4) -0.0027(5) -0.0027(4)
W11 0.0221(5) 0.0204(4) 0.0217(5) -0.0003(4) -0.0011(4) 0.0019(4)
W12 0.0210(5) 0.0256(5) 0.0318(6) -0.0031(5) 0.0006(5) 0.0018(4)
W13 0.0242(6) 0.0256(5) 0.0280(6) -0.0001(4) 0.0037(5) -0.0019(4)
W14 0.0237(6) 0.0254(5) 0.0390(7) -0.0023(5) 0.0013(5) -0.0034(4)
W15 0.0263(6) 0.0245(5) 0.0318(7) -0.0051(5) -0.0034(5) -0.0003(4)
W16 0.0261(6) 0.0242(5) 0.0263(6) -0.0034(4) -0.0050(5) 0.0029(4)
W17 0.0271(6) 0.0254(5) 0.0239(6) -0.0046(4) -0.0018(5) 0.0013(4)
W18 0.0293(6) 0.0223(5) 0.0318(6) -0.0026(5) -0.0021(5) 0.0021(4)
W19 0.0293(6) 0.0244(5) 0.0342(7) 0.0045(5) 0.0026(5) 0.0003(5)
W20 0.0241(6) 0.0225(5) 0.0277(6) -0.0001(4) -0.0015(5) 0.0020(4)
Si1 0.014(3) 0.017(3) 0.020(4) -0.001(3) 0.000(3) 0.006(3)
Si2 0.027(4) 0.013(3) 0.023(4) -0.002(3) -0.001(3) -0.003(3)
Zr1 0.0252(14) 0.0260(12) 0.0221(14) 0.0010(10) 0.0026(11) -0.0042(11)
Zr2 0.0198(13) 0.0204(11) 0.0199(13) 0.0016(9) 0.0001(10) -0.0019(10)
Zr3 0.0195(13) 0.0214(11) 0.0228(13) 0.0028(10) 0.0015(10) 0.0010(10)
Zr4 0.0198(13) 0.0244(12) 0.0218(13) -0.0031(10) -0.0030(11) 0.0017(10)
K1 0.033(4) 0.033(3) 0.039(4) 0.005(3) 0.001(3) -0.001(3)
K2 0.023(3) 0.038(3) 0.033(4) 0.001(3) 0.003(3) 0.006(3)
K3 0.056(5) 0.040(4) 0.030(4) 0.000(3) -0.004(3) -0.009(3)
K4 0.047(5) 0.035(3) 0.050(5) -0.006(3) -0.002(4) -0.008(3)
K5 0.057(6) 0.032(4) 0.040(5) -0.001(3) 0.011(4) 0.011(4)
K6 0.036(4) 0.030(4) 0.061(6) 0.007(4) -0.002(4) 0.006(3)
K7 0.022(4) 0.020(3) 0.097(9) 0.009(4) 0.007(5) 0.011(3)
K8 0.036(6) 0.036(5) 0.042(6) 0.007(4) 0.007(5) 0.013(4)
K9 0.066(7) 0.039(4) 0.032(5) 0.013(4) 0.015(5) 0.035(5)
K10 0.031(6) 0.024(4) 0.060(8) -0.009(4) -0.005(5) -0.004(4)
K11 0.031(6) 0.042(5) 0.043(6) 0.016(5) -0.009(5) 0.004(5)
K12 0.025(6) 0.046(6) 0.057(8) 0.016(6) 0.010(6) 0.003(5)

loop_
_geom_bond_atom_site_label_1
_geom_bond_atom_site_label_2
_geom_bond_distance
_geom_bond_site_symmetry_2
_geom_bond_publ_flag
W1 O1T 1.69(2) . ?
W1 O1Z1 1.81(2) . ?
W1 O1Z2 1.840(19) . ?
W1 O16 1.982(19) . ?
W1 O12 2.019(19) . ?
W1 O1S1 2.295(18) . ?
W1 Zr2 3.359(3) . ?
W1 K5 3.772(9) . ?
W1 K6 3.780(8) . ?
W1 K1 4.022(7) . ?
W2 O2T 1.75(2) . ?
W2 O12 1.845(19) . ?
W2 O23 1.90(2) . ?
W2 O25 1.93(2) . ?
W2 O24 1.959(19) . ?
W2 O2S1 2.31(2) . ?
W2 K6 3.758(7) . ?
W3 O3T 1.715(19) . ?
W3 O3Z1 1.834(18) . ?
W3 O310 1.873(18) . ?
W3 O23 1.92(2) . ?
W3 O34 2.011(17) . ?
W3 O2S1 2.34(2) . ?
W3 K3 3.615(7) . ?
W3 K8 3.797(10) . ?
W3 K1 3.810(6) 4_545 ?
W4 O4T 1.71(2) . ?
W4 O48 1.861(18) . ?
W4 O34 1.899(18) . ?
W4 O24 1.905(19) . ?
W4 O45 1.93(2) . ?
W4 O2S1 2.39(2) . ?
W4 K1 3.802(7) 4_545 ?
W5 O5T 1.72(2) . ?
W5 O25 1.85(2) . ?
W5 O56 1.85(2) . ?
W5 O57 1.91(2) . ?
W5 O45 1.93(2) . ?
W5 O3S1 2.37(2) . ?
W6 O6T 1.71(2) . ?
W6 O6Z2 1.78(2) . ?
W6 O16 1.853(18) . ?
W6 O56 1.93(2) . ?
W6 O67 1.98(2) . ?
W6 O3S1 2.33(2) . ?
W6 K3 3.939(8) 1_554 ?
W7 O7T 1.76(2) . ?
W7 O57 1.88(3) . ?
W7 O67 1.90(2) . ?
W7 O78 1.912(19) . ?
W7 O79 1.96(2) . ?
W7 O3S1 2.358(19) . ?
W7 K5 3.974(8) 4_544 ?
W8 O8T 1.732(19) . ?
W8 O810 1.84(2) . ?
W8 O89 1.894(18) . ?
W8 O48 1.939(19) . ?
W8 O78 1.95(2) . ?
W8 O4S1 2.416(17) . ?
W8 K1 3.776(8) 4_545 ?
W9 O9T 1.727(19) . ?
W9 O9Z2 1.845(19) . ?
W9 O79 1.93(2) . ?
W9 O910 1.94(2) . ?
W9 O89 1.981(17) . ?
W9 O4S1 2.326(18) . ?
W9 K4 3.864(8) . ?
W9 K7 3.936(10) 2_664 ?
W10 O10T 1.739(19) . ?
W10 O10Z 1.776(19) . ?
W10 O910 1.905(19) . ?
W10 O310 1.947(19) . ?
W10 O810 2.072(19) . ?
W10 O4S1 2.312(19) . ?
W10 K4 3.648(8) . ?
W10 K1 3.875(7) 4_545 ?
W11 O11T 1.740(17) . ?
W11 O1Z4 1.828(19) . ?
W11 O11Z 1.840(17) . ?
W11 O112 2.01(2) . ?
W11 O116 2.059(18) . ?
W11 O1S2 2.251(17) . ?
W11 Zr4 3.439(3) . ?
W11 K2 3.769(7) 2_665 ?
W11 K2 3.905(7) . ?
W11 K4 3.956(8) . ?
W12 O12T 1.77(2) . ?
W12 O112 1.86(2) . ?
W12 O126 1.91(2) . ?
W12 O123 1.946(19) . ?
W12 O124 1.982(19) . ?
W12 O2S2 2.323(18) . ?
W12 K2 3.844(7) . ?
W13 O13T 1.70(2) . ?
W13 O13Z 1.778(18) . ?
W13 O139 1.94(2) . ?
W13 O123 1.959(18) . ?
W13 O134 1.971(18) . ?
W13 O2S2 2.352(19) . ?
W13 K2 3.745(6) . ?
W14 O14T 1.71(2) . ?
W14 O134 1.902(19) . ?
W14 O124 1.905(19) . ?
W14 O149 1.92(2) . ?
W14 O145 1.95(2) . ?
W14 O2S2 2.351(18) . ?
W14 K11 4.035(10) 3_565 ?
W15 O15T 1.72(2) . ?
W15 O145 1.88(2) . ?
W15 O158 1.87(2) . ?
W15 O157 1.90(2) . ?
W15 O156 1.915(18) . ?
W15 O3S2 2.365(18) . ?
W15 K12 3.863(12) 2_675 ?
W15 K11 3.991(12) 3_565 ?
W16 O16T 1.72(2) . ?
W16 O116 1.819(17) . ?
W16 O126 1.92(2) . ?
W16 O167 1.93(2) . ?
W16 O156 2.011(18) . ?
W16 O3S2 2.334(19) . ?
W16 K2 3.682(6) 2_665 ?
W16 K7 3.932(8) . ?
W17 O17T 1.71(2) . ?
W17 O17Z 1.787(19) . ?
W17 O178 1.92(2) . ?
W17 O167 1.93(2) . ?
W17 O157 1.99(2) . ?
W17 O3S2 2.41(2) . ?
W18 O18T 1.75(2) . ?
W18 O180 1.87(2) . ?
W18 O178 1.90(2) . ?
W18 O158 1.97(2) . ?
W18 O189 1.97(2) . ?
W18 O4S2 2.380(17) . ?
W18 K12 3.968(12) 2_675 ?
W19 O19T 1.74(2) . ?
W19 O190 1.87(2) . ?
W19 O189 1.92(2) . ?
W19 O139 1.91(2) . ?
W19 O149 1.92(2) . ?
W19 O4S2 2.416(18) . ?
W19 K12 3.925(12) . ?
W20 O20T 1.69(2) . ?
W20 O20Z 1.79(2) . ?
W20 O2Z3 1.82(2) . ?
W20 O180 2.034(19) . ?
W20 O190 2.060(19) . ?
W20 O4S2 2.354(18) . ?
W20 K5 3.728(9) . ?
W20 K9 3.802(9) . ?
Si1 O1S1 1.64(2) . ?
Si1 O3S1 1.64(2) . ?
Si1 O4S1 1.649(18) . ?
Si1 O2S1 1.67(2) . ?
Si2 O4S2 1.619(18) . ?
Si2 O3S2 1.61(2) . ?
Si2 O1S2 1.637(18) . ?
Si2 O2S2 1.66(2) . ?
Zr1 O4Z2 2.07(2) . ?
Zr1 O3Z1 2.054(19) . ?
Zr1 O1Z1 2.11(2) . ?
Zr1 O4Z1 2.154(19) . ?
Zr1 O2Z 2.17(3) . ?
Zr1 O10Z 2.210(19) . ?
Zr1 O1Z 2.38(2) . ?
Zr1 Zr4 3.416(4) . ?
Zr1 K3 3.924(8) . ?
Zr1 K5 4.141(8) . ?
Zr1 K4 4.273(8) . ?
Zr2 O1Z3 2.03(2) . ?
Zr2 O9Z2 2.059(19) . ?
Zr2 O1Z2 2.080(18) . ?
Zr2 O4Z2 2.10(2) . ?
Zr2 O6Z2 2.15(2) . ?
Zr2 O3Z2 2.15(2) . ?
Zr2 O1S1 2.39(2) . ?
Zr2 Zr4 3.376(4) . ?
Zr2 Zr3 3.503(4) . ?
Zr2 K7 4.204(8) 2_664 ?
Zr2 K4 4.257(9) . ?
Zr3 O1Z3 2.04(2) . ?
Zr3 O11Z 2.074(16) . ?
Zr3 O2Z3 2.122(19) . ?
Zr3 O13Z 2.138(18) . ?
Zr3 O3Z2 2.176(19) . ?
Zr3 O1ZA 2.301(19) . ?
Zr3 O3Z 2.321(19) . ?
Zr3 O1S2 2.666(19) . ?
Zr3 K2 3.884(7) . ?
Zr3 K7 3.919(8) 2_664 ?
Zr3 K9 4.143(8) . ?
Zr4 O1Z4 2.065(18) . ?
Zr4 O1Z3 2.08(2) . ?
Zr4 O4Z2 2.073(19) . ?
Zr4 O17Z 2.10(2) . ?
Zr4 O20Z 2.126(18) . ?
Zr4 O4Z1 2.14(2) . ?
Zr4 O1S2 2.554(19) . ?
Zr4 K4 3.957(7) . ?
Zr4 K5 4.128(8) . ?
O1Z K3 2.83(2) . ?
O1ZA K2 2.74(2) . ?
O1ZA K7 3.09(2) 2_664 ?
O1T K1 2.72(2) . ?
O1T K6 2.85(2) . ?
O1T K5 3.35(2) . ?
O2T K6 2.98(2) . ?
O2Z K3 2.95(3) . ?
O3T K3 2.68(2) . ?
O3T K8 2.74(2) . ?
O3Z K9 2.729(19) . ?
O4T K9 2.83(2) 4_545 ?
O5T K10 3.02(3) 4_544 ?
O6T K3 2.64(2) 1_554 ?
O7T K6 2.85(2) 4_544 ?
O7T K5 3.42(2) 4_544 ?
O8T K3 2.70(2) 4_544 ?
O9T K7 3.06(2) 2_664 ?
O10T K6 2.92(2) 4_545 ?
O10Z K4 3.02(2) . ?
O11Z K2 2.962(18) . ?
O11Z K7 3.129(18) 2_664 ?
O1Z1 K5 2.85(2) . ?
O11T K2 2.82(2) 2_665 ?
O12 K6 2.939(19) . ?
O13Z K2 3.046(18) . ?
O1Z4 K4 2.714(19) . ?
O14T K11 3.17(2) 3_565 ?
O15T K11 3.05(3) 3_565 ?
O15T K12 3.29(2) 2_675 ?
O16T K7 2.86(2) . ?
O16T K2 2.89(2) 2_665 ?
O17T K9 2.96(2) 1_556 ?
O18T K10 2.68(2) . ?
O18T K12 3.06(3) 2_675 ?
O19T K11 2.93(2) 4_554 ?
O19T K12 3.05(2) . ?
O20T K1 2.70(2) . ?
O20T K5 3.29(2) . ?
O20Z K5 2.89(2) . ?
O23 K8 3.27(2) . ?
O2Z3 K9 2.86(2) . ?
O3Z1 K3 3.07(2) . ?
O3Z2 K7 2.999(19) 2_664 ?
O34 K1 2.799(18) 4_545 ?
O4Z1 K5 2.93(2) . ?
O4Z2 K4 3.20(2) . ?
O48 K1 3.01(2) 4_545 ?
O57 K5 2.88(3) 4_544 ?
O9Z2 K4 3.25(2) . ?
O9Z2 K7 3.34(2) 2_664 ?
O112 K2 2.95(2) . ?
O116 K2 2.890(18) 2_665 ?
O123 K2 2.890(19) . ?
O145 K11 3.35(2) 3_565 ?
O149 K12 3.27(2) . ?
O158 K12 3.26(2) 2_675 ?
O180 K5 3.42(2) . ?
O190 K9 3.27(2) . ?
O310 K1 2.807(19) 4_545 ?
O810 K1 2.79(2) 4_545 ?
O910 K4 2.76(2) . ?
K1 O4W 2.76(3) . ?
K1 O810 2.79(2) 4_554 ?
K1 O34 2.798(18) 4_554 ?
K1 O5W 2.82(3) . ?
K1 O310 2.807(19) 4_554 ?
K1 O48 3.01(2) 4_554 ?
K1 W8 3.776(8) 4_554 ?
K1 W4 3.802(7) 4_554 ?
K1 W3 3.810(6) 4_554 ?
K1 W10 3.875(7) 4_554 ?
K2 O3W 2.74(3) . ?
K2 O11T 2.82(2) 2_664 ?
K2 O16T 2.89(2) 2_664 ?
K2 O116 2.890(18) 2_664 ?
K2 W16 3.682(6) 2_664 ?
K2 W11 3.768(7) 2_664 ?
K3 O6T 2.64(3) 1_556 ?
K3 O8T 2.70(2) 4 ?
K3 O1W 2.90(2) . ?
K3 O13W 3.01(4) . ?
K3 O22W 3.09(4) 4 ?
K3 W6 3.939(8) 1_556 ?
K4 O10W 2.82(4) . ?
K4 O8W 2.81(3) 2_664 ?
K4 O3W 2.90(3) 2_665 ?
K5 O4W 2.73(3) . ?
K5 O57 2.88(3) 4 ?
K5 O9W 3.26(3) . ?
K5 O7T 3.42(2) 4 ?
K6 O12W 2.63(5) . ?
K6 O7T 2.85(2) 4 ?
K6 O10T 2.92(2) 4_554 ?
K6 O23W 3.06(5) 3_465 ?
K6 O11W 3.33(4) . ?
K7 O8W 2.77(3) . ?
K7 O15W 2.86(3) . ?
K7 O3Z2 2.999(19) 2_665 ?
K7 O9T 3.06(2) 2_665 ?
K7 O1ZA 3.09(2) 2_665 ?
K7 O6W 3.12(3) . ?
K7 O11Z 3.129(18) 2_665 ?
K7 O9Z2 3.34(2) 2_665 ?
K7 Zr3 3.919(8) 2_665 ?
K7 W9 3.936(10) 2_665 ?
K8 O16W 2.68(3) . ?
K8 O7W 2.80(3) . ?
K8 O14W 2.80(5) . ?
K8 O17W 2.93(3) 4_545 ?
K8 O20W 2.97(3) . ?
K8 O13W 3.02(4) . ?
K8 O22W 3.12(4) 4 ?
K8 K10 3.752(17) 4_545 ?
K8 K11 4.267(16) . ?
K9 O18W 2.86(4) . ?
K9 O4T 2.83(2) 4_554 ?
K9 O17T 2.96(2) 1_554 ?
K9 O5W 2.99(3) . ?
K10 O14W 2.71(5) 4_554 ?
K10 O19W 2.80(4) . ?
K10 O24W 2.87(4) 4 ?
K10 O21W 2.88(4) 2_675 ?
K10 O17W 2.95(3) . ?
K10 O5T 3.02(3) 4 ?
K10 O13W 3.11(4) 4_554 ?
K10 O16W 3.15(3) 4_554 ?
K10 K8 3.752(17) 4_554 ?
K10 K12 4.318(17) 2_675 ?
K11 O2W 2.68(4) . ?
K11 O20W 2.80(3) . ?
K11 O7W 2.85(3) . ?
K11 O19T 2.93(2) 4_545 ?
K11 O15T 3.05(3) 3_465 ?
K11 O14T 3.17(2) 3_465 ?
K11 O145 3.35(2) 3_465 ?
K11 W15 3.991(12) 3_465 ?
K11 W14 4.035(10) 3_465 ?
K11 K12 4.361(19) 3_465 ?
K11 K12 4.886(18) 4_545 ?
K12 O19W 2.80(3) 2_674 ?
K12 O21W 2.84(3) . ?
K12 O2W 2.90(4) 3_565 ?
K12 O18T 3.06(3) 2_674 ?
K12 O158 3.26(2) 2_674 ?
K12 O15T 3.29(2) 2_674 ?
K12 W15 3.863(12) 2_674 ?
K12 W18 3.968(12) 2_674 ?
K12 K10 4.318(17) 2_674 ?
O2W K12 2.90(4) 3_465 ?
O3W K4 2.90(3) 2_664 ?
O8W K4 2.81(3) 2_665 ?
O13W K10 3.11(4) 4_545 ?
O14W K10 2.71(5) 4_545 ?
O16W K10 3.15(3) 4_545 ?
O17W K8 2.93(3) 4_554 ?
O19W K12 2.80(3) 2_675 ?
O21W K10 2.88(4) 2_674 ?
O22W K3 3.09(4) 4_544 ?
O22W K8 3.12(4) 4_544 ?
O23W K6 3.06(5) 3_565 ?
O24W K10 2.87(4) 4_544 ?
